data_2220730
loop_
_publ_author_name
'Umarani, P. R.'
'Marx, A.'
'Dhayalan, V.'
'Mohanakrishnan, A. K.'
'Manivannan, V.'

_publ_section_title
;
 1,3-Dimethylbenzo[<i>b</i>]dibenzothiophene
;
_journal_coeditor_code BT2861
_journal_issue 2
_journal_name_full 'Acta Crystallographica Section E'
_journal_page_first o440
_journal_paper_doi 10.1107/S1600536809003456
_journal_volume 65
_journal_year 2009
_chemical_formula_iupac 'C18 H14 S'
_chemical_formula_moiety 'C18 H14 S'
_chemical_formula_sum 'C18 H14 S'
_chemical_formula_weight 262.35
_chemical_name_systematic
;
1,3-Dimethylbenzo[<i>b</i>]dibenzothiophene
;
_space_group_IT_number 14
_symmetry_cell_setting monoclinic
_symmetry_space_group_name_Hall '-P 2yn'
_symmetry_space_group_name_H-M 'P 1 21/n 1'
_atom_sites_solution_hydrogens geom
_atom_sites_solution_primary direct
_atom_sites_solution_secondary difmap
_audit_creation_method SHELXL-97
_cell_angle_alpha 90.00
_cell_angle_beta 99.7870(10)
_cell_angle_gamma 90.00
_cell_formula_units_Z 4
_cell_length_a 10.0219(3)
_cell_length_b 5.8692(5)
_cell_length_c 22.8554(5)
_cell_measurement_reflns_used 6370
_cell_measurement_temperature 295(2)
_cell_measurement_theta_max 27.44
_cell_measurement_theta_min 2.11
_cell_volume 1324.80(12)
_computing_cell_refinement 'APEX2 (Bruker, 2004)'
_computing_data_collection 'APEX2 (Bruker, 2004)'
_computing_data_reduction 'APEX2 (Bruker, 2004)'
_computing_molecular_graphics 'PLATON (Spek, 2003)'
_computing_publication_material 'SHELXL97 (Sheldrick, 2008)'
_computing_structure_refinement 'SHELXL97 (Sheldrick, 2008)'
_computing_structure_solution 'SHELXS97 (Sheldrick, 2008)'
_diffrn_ambient_temperature 295(2)
_diffrn_measured_fraction_theta_full 0.998
_diffrn_measured_fraction_theta_max 0.998
_diffrn_measurement_device_type 'Bruker Kappa APEXII'
_diffrn_measurement_method '\w and \f'
_diffrn_radiation_monochromator graphite
_diffrn_radiation_source 'fine-focus sealed tube'
_diffrn_radiation_type MoK\a
_diffrn_radiation_wavelength 0.71073
_diffrn_reflns_av_R_equivalents 0.0287
_diffrn_reflns_av_sigmaI/netI 0.0161
_diffrn_reflns_limit_h_max 13
_diffrn_reflns_limit_h_min -13
_diffrn_reflns_limit_k_max 7
_diffrn_reflns_limit_k_min -7
_diffrn_reflns_limit_l_max 29
_diffrn_reflns_limit_l_min -29
_diffrn_reflns_number 27929
_diffrn_reflns_theta_full 27.48
_diffrn_reflns_theta_max 27.48
_diffrn_reflns_theta_min 1.81
_diffrn_standards_decay_% 0
_diffrn_standards_interval_time 0
_diffrn_standards_number 0
_exptl_absorpt_coefficient_mu 0.226
_exptl_absorpt_correction_T_max 0.9605
_exptl_absorpt_correction_T_min 0.9436
_exptl_absorpt_correction_type multi-scan
_exptl_absorpt_process_details '(SADABS; Sheldrick, 1996)'
_exptl_crystal_colour colourless
_exptl_crystal_density_diffrn 1.315
_exptl_crystal_density_method 'not measured'
_exptl_crystal_description block
_exptl_crystal_F_000 552
_exptl_crystal_size_max 0.26
_exptl_crystal_size_mid 0.20
_exptl_crystal_size_min 0.18
_refine_diff_density_max 0.264
_refine_diff_density_min -0.291
_refine_ls_extinction_method none
_refine_ls_goodness_of_fit_ref 1.083
_refine_ls_hydrogen_treatment constr
_refine_ls_matrix_type full
_refine_ls_number_parameters 174
_refine_ls_number_reflns 3030
_refine_ls_number_restraints 0
_refine_ls_restrained_S_all 1.083
_refine_ls_R_factor_all 0.0545
_refine_ls_R_factor_gt 0.0458
_refine_ls_shift/su_max 0.000
_refine_ls_shift/su_mean 0.000
_refine_ls_structure_factor_coef Fsqd
_refine_ls_weighting_details 'calc w=1/[\s^2^(Fo^2^)+(0.0636P)^2^+0.5697P] where P=(Fo^2^+2Fc^2^)/3'
_refine_ls_weighting_scheme calc
_refine_ls_wR_factor_gt 0.1283
_refine_ls_wR_factor_ref 0.1365
_reflns_number_gt 2574
_reflns_number_total 3030
_reflns_threshold_expression I>2\s(I)
_cod_data_source_file bt2861.cif
_cod_data_source_block I
_cod_depositor_comments
;
The following automatic conversions were performed:
'_geom_hbond_publ_flag' value 'Y' changed to 'y' according to
'/home/saulius/struct/CIF-dictionaries/cif_core.dic' dictionary named
'cif_core.dic' version 2.4.1 from 2010-06-29 (2 times).

Automatic conversion script
Id: cif_fix_enum 1527 2010-12-29 10:47:43Z saulius 

The following automatic conversions were performed:

'_geom_hbond_publ_flag' value 'Y' changed to 'y' according to
/home/saulius/struct/CIF-dictionaries/cif_core.dic dictionary named
'cif_core.dic' version 2.4.1 from 2010-06-29 (2 times).

Automatic conversion script
Id: cif_fix_values 1715 2011-07-08 13:25:40Z adriana 
;
_cod_original_sg_symbol_H-M 'P 21/n'
_cod_database_code 2220730
_cod_database_fobs_code 2220730

loop_
_symmetry_equiv_pos_as_xyz
'x, y, z'
'-x+1/2, y+1/2, -z+1/2'
'-x, -y, -z'
'x-1/2, -y-1/2, z-1/2'

loop_
_atom_site_type_symbol
_atom_site_label
_atom_site_fract_x
_atom_site_fract_y
_atom_site_fract_z
_atom_site_U_iso_or_equiv
_atom_site_adp_type
_atom_site_calc_flag
_atom_site_refinement_flags
_atom_site_occupancy
_atom_site_disorder_assembly
_atom_site_disorder_group
C C1 0.07838(18) -0.0783(3) 0.33166(8) 0.0456(4) Uani d . 1 . .
C C2 -0.0587(2) -0.0829(4) 0.30694(10) 0.0567(5) Uani d . 1 . .
H H2 -0.1153 -0.1953 0.3177 0.068 Uiso calc R 1 . .
C C3 -0.1081(2) 0.0813(4) 0.26653(9) 0.0603(6) Uani d . 1 . .
H H3 -0.1993 0.0801 0.2496 0.072 Uiso calc R 1 . .
C C4 -0.0245(2) 0.2490(4) 0.25047(9) 0.0579(5) Uani d . 1 . .
H H4 -0.0599 0.3589 0.2228 0.069 Uiso calc R 1 . .
C C5 0.1110(2) 0.2546(3) 0.27511(8) 0.0494(5) Uani d . 1 . .
H H5 0.1667 0.3678 0.2641 0.059 Uiso calc R 1 . .
C C6 0.16390(17) 0.0909(3) 0.31632(7) 0.0403(4) Uani d . 1 . .
C C7 0.30153(17) 0.0662(3) 0.34821(7) 0.0378(4) Uani d . 1 . .
C C8 0.41378(18) 0.1971(3) 0.34603(7) 0.0408(4) Uani d . 1 . .
H H8 0.4071 0.3228 0.3209 0.049 Uiso calc R 1 . .
C C9 0.53930(17) 0.1436(3) 0.38139(7) 0.0390(4) Uani d . 1 . .
C C10 0.65545(19) 0.2770(3) 0.37964(8) 0.0472(4) Uani d . 1 . .
H H10 0.6490 0.4027 0.3545 0.057 Uiso calc R 1 . .
C C11 0.77693(19) 0.2268(3) 0.41376(9) 0.0480(4) Uani d . 1 . .
C C12 0.78456(18) 0.0376(3) 0.45225(8) 0.0477(4) Uani d . 1 . .
H H12 0.8674 0.0037 0.4757 0.057 Uiso calc R 1 . .
C C13 0.67622(18) -0.0979(3) 0.45659(8) 0.0419(4) Uani d . 1 . .
C C14 0.54908(17) -0.0488(3) 0.41992(7) 0.0381(4) Uani d . 1 . .
C C15 0.43329(18) -0.1822(3) 0.42159(8) 0.0437(4) Uani d . 1 . .
H H15 0.4381 -0.3086 0.4464 0.052 Uiso calc R 1 . .
C C16 0.31376(18) -0.1253(3) 0.38656(8) 0.0418(4) Uani d . 1 . .
C C17 0.6892(2) -0.2914(4) 0.49988(9) 0.0523(5) Uani d . 1 . .
H H17A 0.7795 -0.2944 0.5222 0.078 Uiso calc R 1 . .
H H17B 0.6709 -0.4324 0.4787 0.078 Uiso calc R 1 . .
H H17C 0.6256 -0.2714 0.5265 0.078 Uiso calc R 1 . .
C C18 0.9007(2) 0.3703(4) 0.41279(11) 0.0648(6) Uani d . 1 . .
H H18A 0.9598 0.2941 0.3902 0.097 Uiso calc R 1 . .
H H18B 0.9471 0.3935 0.4527 0.097 Uiso calc R 1 . .
H H18C 0.8742 0.5149 0.3949 0.097 Uiso calc R 1 . .
S S1 0.16072(5) -0.26890(9) 0.38419(3) 0.0592(2) Uani d . 1 . .

loop_
_atom_site_aniso_label
_atom_site_aniso_U_11
_atom_site_aniso_U_22
_atom_site_aniso_U_33
_atom_site_aniso_U_12
_atom_site_aniso_U_13
_atom_site_aniso_U_23
C1 0.0419(9) 0.0449(10) 0.0474(9) -0.0078(8) 0.0001(7) -0.0003(8)
C2 0.0429(10) 0.0597(12) 0.0632(12) -0.0153(9) -0.0030(9) 0.0030(10)
C3 0.0429(10) 0.0772(15) 0.0557(11) -0.0015(10) -0.0060(8) -0.0008(10)
C4 0.0542(11) 0.0668(14) 0.0491(11) 0.0049(10) -0.0018(9) 0.0105(9)
C5 0.0511(10) 0.0519(11) 0.0442(9) -0.0012(8) 0.0053(8) 0.0069(8)
C6 0.0406(9) 0.0429(9) 0.0367(8) -0.0034(7) 0.0042(7) -0.0033(7)
C7 0.0391(8) 0.0378(8) 0.0361(8) -0.0034(7) 0.0054(6) -0.0014(6)
C8 0.0425(9) 0.0404(9) 0.0393(8) -0.0059(7) 0.0068(7) 0.0049(7)
C9 0.0388(8) 0.0408(9) 0.0383(8) -0.0050(7) 0.0089(6) -0.0013(7)
C10 0.0447(10) 0.0488(10) 0.0494(10) -0.0102(8) 0.0120(8) 0.0035(8)
C11 0.0391(9) 0.0550(11) 0.0513(10) -0.0108(8) 0.0116(8) -0.0053(8)
C12 0.0352(8) 0.0562(11) 0.0507(10) 0.0011(8) 0.0042(7) -0.0036(8)
C13 0.0401(9) 0.0432(9) 0.0422(9) 0.0020(7) 0.0066(7) -0.0026(7)
C14 0.0387(8) 0.0371(9) 0.0386(8) -0.0022(7) 0.0068(6) -0.0023(7)
C15 0.0445(9) 0.0353(9) 0.0497(10) -0.0051(7) 0.0036(7) 0.0050(7)
C16 0.0417(9) 0.0364(9) 0.0461(9) -0.0101(7) 0.0036(7) 0.0007(7)
C17 0.0486(11) 0.0520(11) 0.0544(11) 0.0057(9) 0.0033(8) 0.0060(9)
C18 0.0422(10) 0.0745(15) 0.0786(15) -0.0188(10) 0.0127(10) -0.0002(12)
S1 0.0460(3) 0.0503(3) 0.0749(4) -0.0193(2) -0.0080(2) 0.0180(2)

loop_
_atom_type_symbol
_atom_type_description
_atom_type_scat_dispersion_real
_atom_type_scat_dispersion_imag
_atom_type_scat_source
C C 0.0033 0.0016 'International Tables Vol C Tables 4.2.6.8 and 6.1.1.4'
H H 0.0000 0.0000 'International Tables Vol C Tables 4.2.6.8 and 6.1.1.4'
S S 0.1246 0.1234 'International Tables Vol C Tables 4.2.6.8 and 6.1.1.4'

loop_
_geom_angle_atom_site_label_1
_geom_angle_atom_site_label_2
_geom_angle_atom_site_label_3
_geom_angle_site_symmetry_1
_geom_angle_site_symmetry_3
_geom_angle
_geom_angle_publ_flag
C2 C1 C6 . . 121.14(18) ?
C2 C1 S1 . . 125.84(16) ?
C6 C1 S1 . . 113.01(13) ?
C3 C2 C1 . . 118.62(19) ?
C3 C2 H2 . . 120.7 ?
C1 C2 H2 . . 120.7 ?
C2 C3 C4 . . 120.96(19) ?
C2 C3 H3 . . 119.5 ?
C4 C3 H3 . . 119.5 ?
C5 C4 C3 . . 120.53(19) ?
C5 C4 H4 . . 119.7 ?
C3 C4 H4 . . 119.7 ?
C4 C5 C6 . . 119.81(19) ?
C4 C5 H5 . . 120.1 ?
C6 C5 H5 . . 120.1 ?
C5 C6 C1 . . 118.93(16) ?
C5 C6 C7 . . 129.09(17) ?
C1 C6 C7 . . 111.98(15) ?
C8 C7 C16 . . 118.80(15) ?
C8 C7 C6 . . 129.86(16) ?
C16 C7 C6 . . 111.34(15) ?
C7 C8 C9 . . 120.82(16) ?
C7 C8 H8 . . 119.6 ?
C9 C8 H8 . . 119.6 ?
C10 C9 C8 . . 121.39(16) ?
C10 C9 C14 . . 119.18(16) ?
C8 C9 C14 . . 119.43(15) ?
C11 C10 C9 . . 121.72(18) ?
C11 C10 H10 . . 119.1 ?
C9 C10 H10 . . 119.1 ?
C10 C11 C12 . . 118.42(17) ?
C10 C11 C18 . . 122.00(19) ?
C12 C11 C18 . . 119.55(19) ?
C13 C12 C11 . . 123.04(17) ?
C13 C12 H12 . . 118.5 ?
C11 C12 H12 . . 118.5 ?
C12 C13 C14 . . 118.76(16) ?
C12 C13 C17 . . 120.64(17) ?
C14 C13 C17 . . 120.59(16) ?
C15 C14 C9 . . 119.19(16) ?
C15 C14 C13 . . 121.95(16) ?
C9 C14 C13 . . 118.85(15) ?
C16 C15 C14 . . 119.62(16) ?
C16 C15 H15 . . 120.2 ?
C14 C15 H15 . . 120.2 ?
C15 C16 C7 . . 122.13(16) ?
C15 C16 S1 . . 125.46(14) ?
C7 C16 S1 . . 112.39(13) ?
C13 C17 H17A . . 109.5 ?
C13 C17 H17B . . 109.5 ?
H17A C17 H17B . . 109.5 ?
C13 C17 H17C . . 109.5 ?
H17A C17 H17C . . 109.5 ?
H17B C17 H17C . . 109.5 ?
C11 C18 H18A . . 109.5 ?
C11 C18 H18B . . 109.5 ?
H18A C18 H18B . . 109.5 ?
C11 C18 H18C . . 109.5 ?
H18A C18 H18C . . 109.5 ?
H18B C18 H18C . . 109.5 ?
C1 S1 C16 . . 91.28(9) ?

loop_
_geom_bond_atom_site_label_1
_geom_bond_atom_site_label_2
_geom_bond_site_symmetry_2
_geom_bond_distance
_geom_bond_publ_flag
C1 C2 . 1.394(3) ?
C1 C6 . 1.395(3) ?
C1 S1 . 1.7425(19) ?
C2 C3 . 1.368(3) ?
C2 H2 . 0.9300 ?
C3 C4 . 1.382(3) ?
C3 H3 . 0.9300 ?
C4 C5 . 1.379(3) ?
C4 H4 . 0.9300 ?
C5 C6 . 1.386(3) ?
C5 H5 . 0.9300 ?
C6 C7 . 1.454(2) ?
C7 C8 . 1.370(2) ?
C7 C16 . 1.418(2) ?
C8 C9 . 1.410(2) ?
C8 H8 . 0.9300 ?
C9 C10 . 1.409(2) ?
C9 C14 . 1.425(2) ?
C10 C11 . 1.362(3) ?
C10 H10 . 0.9300 ?
C11 C12 . 1.411(3) ?
C11 C18 . 1.502(3) ?
C12 C13 . 1.363(3) ?
C12 H12 . 0.9300 ?
C13 C14 . 1.430(2) ?
C13 C17 . 1.497(3) ?
C14 C15 . 1.406(2) ?
C15 C16 . 1.364(2) ?
C15 H15 . 0.9300 ?
C16 S1 . 1.7428(17) ?
C17 H17A . 0.9600 ?
C17 H17B . 0.9600 ?
C17 H17C . 0.9600 ?
C18 H18A . 0.9600 ?
C18 H18B . 0.9600 ?
C18 H18C . 0.9600 ?

loop_
_geom_hbond_atom_site_label_D
_geom_hbond_atom_site_label_H
_geom_hbond_atom_site_label_A
_geom_hbond_site_symmetry_A
_geom_hbond_distance_DH
_geom_hbond_distance_HA
_geom_hbond_distance_DA
_geom_hbond_angle_DHA
_geom_hbond_publ_flag
C17 H17C Cg1 3_656 0.96 2.68 3.486(2) 142 y
C18 H18A Cg2 1_655 0.96 2.75 3.649(3) 155 y

loop_
_geom_torsion_atom_site_label_1
_geom_torsion_atom_site_label_2
_geom_torsion_atom_site_label_3
_geom_torsion_atom_site_label_4
_geom_torsion_site_symmetry_1
_geom_torsion_site_symmetry_2
_geom_torsion_site_symmetry_3
_geom_torsion_site_symmetry_4
_geom_torsion
_geom_torsion_publ_flag
C6 C1 C2 C3 . . . . 0.7(3) ?
S1 C1 C2 C3 . . . . 179.28(17) ?
C1 C2 C3 C4 . . . . -0.1(3) ?
C2 C3 C4 C5 . . . . -0.2(4) ?
C3 C4 C5 C6 . . . . 0.0(3) ?
C4 C5 C6 C1 . . . . 0.6(3) ?
C4 C5 C6 C7 . . . . -179.00(19) ?
C2 C1 C6 C5 . . . . -0.9(3) ?
S1 C1 C6 C5 . . . . -179.67(14) ?
C2 C1 C6 C7 . . . . 178.73(18) ?
S1 C1 C6 C7 . . . . 0.0(2) ?
C5 C6 C7 C8 . . . . 0.2(3) ?
C1 C6 C7 C8 . . . . -179.43(18) ?
C5 C6 C7 C16 . . . . -179.98(18) ?
C1 C6 C7 C16 . . . . 0.4(2) ?
C16 C7 C8 C9 . . . . -0.3(3) ?
C6 C7 C8 C9 . . . . 179.59(17) ?
C7 C8 C9 C10 . . . . -179.90(16) ?
C7 C8 C9 C14 . . . . -0.1(3) ?
C8 C9 C10 C11 . . . . 179.83(18) ?
C14 C9 C10 C11 . . . . 0.1(3) ?
C9 C10 C11 C12 . . . . -0.9(3) ?
C9 C10 C11 C18 . . . . -179.07(19) ?
C10 C11 C12 C13 . . . . 0.4(3) ?
C18 C11 C12 C13 . . . . 178.60(19) ?
C11 C12 C13 C14 . . . . 0.9(3) ?
C11 C12 C13 C17 . . . . -177.74(17) ?
C10 C9 C14 C15 . . . . -179.87(16) ?
C8 C9 C14 C15 . . . . 0.4(3) ?
C10 C9 C14 C13 . . . . 1.3(2) ?
C8 C9 C14 C13 . . . . -178.50(16) ?
C12 C13 C14 C15 . . . . 179.42(17) ?
C17 C13 C14 C15 . . . . -1.9(3) ?
C12 C13 C14 C9 . . . . -1.7(3) ?
C17 C13 C14 C9 . . . . 176.94(16) ?
C9 C14 C15 C16 . . . . -0.2(3) ?
C13 C14 C15 C16 . . . . 178.66(17) ?
C14 C15 C16 C7 . . . . -0.3(3) ?
C14 C15 C16 S1 . . . . -178.84(14) ?
C8 C7 C16 C15 . . . . 0.5(3) ?
C6 C7 C16 C15 . . . . -179.40(17) ?
C8 C7 C16 S1 . . . . 179.24(13) ?
C6 C7 C16 S1 . . . . -0.65(19) ?
C2 C1 S1 C16 . . . . -179.0(2) ?
C6 C1 S1 C16 . . . . -0.29(15) ?
C15 C16 S1 C1 . . . . 179.24(18) ?
C7 C16 S1 C1 . . . . 0.54(14) ?

loop_
_cod_related_entry_id
_cod_related_entry_database
_cod_related_entry_code
1 ChemSpider 24741674
